data_2101295
loop_
_publ_author_name
'Ferguson, George'
'Carrol, Christopher D.'
'Glidewell, Christopher'
'Zakaria, Choudhury, M.'
'Lough, Alan, J.'

_publ_section_title
;
 Hydrogen bonding in diphenylmethanols, <i>R</i>CPh~2~OH: structures of
 monomeric (4-biphenyl)diphenylmethanol and
 diphenyl(2-pyridyl)methanol, dimeric 1,1,3-triphenylpropyn-1-ol,
 trimeric 2-methyl-1,1-diphenylpropan-1-ol, tetrameric
 diphenyl(2-thienyl)methanol, hexameric bis(pentafluorophenyl)methanol
 (at 293 and 173 K) and polymeric diphenylmethanol
;
_journal_issue 3
_journal_name_full 'Acta Crystallographica Section B'
_journal_page_first 367
_journal_page_last 377
_journal_paper_doi 10.1107/S0108768194013984
_journal_volume 51
_journal_year 1995
_chemical_formula_moiety 'C18 H15 N O '
_chemical_formula_sum 'C18 H15 N O'
_chemical_formula_weight 261.32
_chemical_name_common Diphenyl(2-pyridyl)methanol
_chemical_name_systematic
;
 Diphenyl(2-pyridyl)methanol
;
_space_group_IT_number 14
_symmetry_cell_setting monoclinic
_symmetry_space_group_name_Hall '-P 2ybc'
_symmetry_space_group_name_H-M 'P 1 21/c 1'
_cell_angle_alpha 90.0
_cell_angle_beta 96.344(8)
_cell_angle_gamma 90.0
_cell_formula_units_Z 4
_cell_length_a 8.1899(8)
_cell_length_b 14.855(2)
_cell_length_c 11.6069(15)
_cell_measurement_reflns_used 25
_cell_measurement_temperature 293
_cell_measurement_theta_max 19.50
_cell_measurement_theta_min 10.50
_cell_volume 1403.5(3)
_computing_cell_refinement 'Enraf-Nonius DETTH and CELDIM'
_computing_data_collection 'Enraf-Nonius Cad4'
_computing_data_reduction 'NRCVAX DATRD2'
_computing_molecular_graphics NRCVAX
_computing_publication_material 'NRCVAX TABLES Jan 94 Version'
_computing_structure_refinement 'NRCVAX LSTSQ'
_computing_structure_solution 'NRCVAX SOLVER'
_diffrn_ambient_temperature 293
_diffrn_measurement_device 'Nonius CAD-4    '
_diffrn_measurement_method 'Theta/2theta scan b/P/b '
_diffrn_radiation_monochromator graphite
_diffrn_radiation_source 'xray tube'
_diffrn_radiation_type 'Molybdenum K\a'
_diffrn_radiation_wavelength 0.71069
_diffrn_reflns_av_R_equivalents 0.028
_diffrn_reflns_limit_h_max 9
_diffrn_reflns_limit_h_min -9
_diffrn_reflns_limit_k_max 17
_diffrn_reflns_limit_k_min 0
_diffrn_reflns_limit_l_max 13
_diffrn_reflns_limit_l_min 0
_diffrn_reflns_number 2614
_diffrn_reflns_theta_max 24.86
_diffrn_reflns_theta_min 2.00
_diffrn_standards_decay_% '1.0 variation'
_diffrn_standards_interval_time 60
_diffrn_standards_number 3
_exptl_absorpt_coefficient_mu 0.07
_exptl_absorpt_correction_T_max 1.0000
_exptl_absorpt_correction_T_min 1.0000
_exptl_absorpt_correction_type none
_exptl_crystal_colour colorless
_exptl_crystal_density_diffrn 1.237
_exptl_crystal_description plate
_exptl_crystal_F_000 552
_exptl_crystal_size_max 0.39
_exptl_crystal_size_mid 0.39
_exptl_crystal_size_min 0.11
_refine_diff_density_max 0.16
_refine_diff_density_min -0.15
_refine_ls_goodness_of_fit_obs 1.46
_refine_ls_hydrogen_treatment 'riding for C-H, ex difmap for O-H'
_refine_ls_matrix_type full
_refine_ls_number_parameters 181
_refine_ls_number_reflns 879
_refine_ls_R_factor_all 0.172
_refine_ls_R_factor_obs 0.049
_refine_ls_shift/esd_max 0.000
_refine_ls_structure_factor_coef F
_refine_ls_weighting_details 'w = 1/(\s^2^(F)+0.0008F^2^)'
_refine_ls_weighting_scheme calc
_refine_ls_wR_factor_all 0.074
_refine_ls_wR_factor_obs 0.058
_reflns_number_observed 879
_reflns_number_total 2432
_reflns_observed_criterion 'Inet > 3.0\s(Inet)'
_cod_data_source_file ab0331.cif
_cod_data_source_block 2
_cod_depositor_comments
;
The following automatic conversions were performed:
'_symmetry_cell_setting' value 'Monoclinic' changed to 'monoclinic'
according to '/home/saulius/struct/CIF-dictionaries/cif_core.dic'
dictionary named 'cif_core.dic' version 2.4.1 from 2010-06-29.

Automatic conversion script
Id: cif_fix_enum 1527 2010-12-29 10:47:43Z saulius 

The following automatic conversions were performed:

'_symmetry_cell_setting' value 'Monoclinic' changed to 'monoclinic'
according to /home/saulius/struct/CIF-dictionaries/cif_core.dic
dictionary named 'cif_core.dic' version 2.4.1 from 2010-06-29.

Automatic conversion script
Id: cif_fix_values 1715 2011-07-08 13:25:40Z adriana 

The following automatic conversions were performed:

'_refine_ls_weighting_scheme' value '1/(\s^2^(F)+0.0008F^2^)' was
changed to 'calc'. New tag '_refine_ls_weighting_details' was
created. The value of the new tag was set to 'w =
1/(\s^2^(F)+0.0008F^2^)'.

Automatic conversion script
Id: cif_fix_values 3143 2015-03-26 13:38:13Z robertas 
;
_cod_original_sg_symbol_H-M 'P 21/c'
_cod_original_formula_sum 'C18 H15 N O '
_cod_database_code 2101295

loop_
_symmetry_equiv_pos_as_xyz
x,y,z
-x,-y,-z
-x,1/2+y,1/2-z
x,1/2-y,1/2+z

loop_
_atom_site_aniso_label
_atom_site_aniso_U_11
_atom_site_aniso_U_22
_atom_site_aniso_U_33
_atom_site_aniso_U_12
_atom_site_aniso_U_13
_atom_site_aniso_U_23
_atom_site_aniso_type_symbol
O1 0.064(3) 0.095(4) 0.041(2) 0.003(3) 0.019(2) 0.003(2) O
C1 0.043(4) 0.062(5) 0.036(3) 0.005(3) 0.015(3) 0.003(3) C
C11 0.041(4) 0.060(4) 0.042(4) -0.006(3) 0.006(3) 0.013(3) C
N12 0.066(5) 0.074(4) 0.065(4) -0.005(3) -0.014(3) 0.016(3) N
C13 0.063(6) 0.093(7) 0.082(6) -0.014(5) -0.025(5) 0.034(5) C
C14 0.035(5) 0.123(8) 0.122(8) -0.007(5) -0.001(5) 0.075(7) C
C15 0.056(6) 0.123(7) 0.091(6) 0.023(5) 0.032(5) 0.045(6) C
C16 0.048(5) 0.104(6) 0.052(4) 0.015(4) 0.014(4) 0.012(4) C
C21 0.045(4) 0.061(5) 0.037(4) -0.002(4) 0.003(3) -0.004(3) C
C22 0.064(5) 0.055(4) 0.054(4) 0.006(4) 0.015(4) 0.006(4) C
C23 0.076(5) 0.061(5) 0.079(5) 0.008(4) 0.015(5) -0.003(4) C
C24 0.089(6) 0.059(5) 0.071(5) -0.001(5) 0.000(5) 0.011(4) C
C25 0.083(6) 0.078(6) 0.058(5) -0.005(5) 0.014(4) 0.013(4) C
C26 0.069(5) 0.063(5) 0.051(4) 0.004(4) 0.016(4) 0.007(4) C
C31 0.044(4) 0.052(4) 0.053(4) 0.001(3) 0.010(3) 0.001(4) C
C32 0.078(6) 0.059(5) 0.089(6) -0.005(5) -0.012(4) 0.017(5) C
C33 0.115(8) 0.058(6) 0.122(8) -0.006(5) -0.015(6) 0.025(6) C
C34 0.085(6) 0.062(6) 0.110(7) -0.006(5) -0.008(5) -0.009(5) C
C35 0.067(5) 0.073(6) 0.068(5) -0.001(5) 0.010(4) -0.011(5) C
C36 0.059(5) 0.062(5) 0.049(4) -0.003(4) 0.012(3) -0.002(4) C

loop_
_atom_site_label
_atom_site_fract_x
_atom_site_fract_y
_atom_site_fract_z
_atom_site_U_iso_or_equiv
_atom_site_thermal_displace_type
_atom_site_type_symbol
O1 0.6805(5) 0.9544(3) 0.1351(3) 0.065(3) Uani O
C1 0.6144(7) 0.9629(4) 0.2443(5) 0.046(4) Uani C
C11 0.4299(8) 0.9749(4) 0.2201(5) 0.048(4) Uani C
N12 0.3619(7) 0.9396(4) 0.1200(5) 0.070(4) Uani N
C13 0.1991(11) 0.9463(6) 0.0952(7) 0.082(6) Uani C
C14 0.0974(10) 0.9842(7) 0.1664(9) 0.094(7) Uani C
C15 0.1710(11) 1.0224(6) 0.2675(8) 0.088(6) Uani C
C16 0.3365(9) 1.0178(5) 0.2945(6) 0.068(5) Uani C
C21 0.6539(8) 0.8749(4) 0.3124(5) 0.048(4) Uani C
C22 0.7811(9) 0.8226(5) 0.2872(6) 0.057(4) Uani C
C23 0.8222(9) 0.7448(5) 0.3482(7) 0.071(5) Uani C
C24 0.7362(11) 0.7202(5) 0.4378(7) 0.074(5) Uani C
C25 0.6106(10) 0.7719(6) 0.4662(6) 0.073(5) Uani C
C26 0.5686(9) 0.8498(5) 0.4041(6) 0.061(4) Uani C
C31 0.6946(8) 1.0447(4) 0.3029(5) 0.049(4) Uani C
C32 0.6844(10) 1.1256(5) 0.2453(7) 0.077(5) Uani C
C33 0.7534(12) 1.2022(6) 0.2946(9) 0.101(7) Uani C
C34 0.8400(10) 1.2001(6) 0.4036(8) 0.087(6) Uani C
C35 0.8520(9) 1.1200(5) 0.4610(6) 0.069(5) Uani C
C36 0.7816(8) 1.0427(5) 0.4131(5) 0.056(4) Uani C
H1 0.596 0.947 0.093 0.0879 Uiso H
H13 0.151 0.923 0.023 0.0894 Uiso H
H14 -0.018 0.984 0.148 0.1035 Uiso H
H15 0.106 1.052 0.319 0.1000 Uiso H
H16 0.387 1.044 0.364 0.0782 Uiso H
H22 0.843 0.840 0.226 0.0673 Uiso H
H23 0.910 0.708 0.328 0.0820 Uiso H
H24 0.765 0.667 0.480 0.0832 Uiso H
H25 0.551 0.755 0.529 0.0831 Uiso H
H26 0.481 0.886 0.424 0.0713 Uiso H
H32 0.628 1.128 0.169 0.0852 Uiso H
H33 0.741 1.257 0.253 0.1084 Uiso H
H34 0.890 1.253 0.438 0.0957 Uiso H
H35 0.911 1.118 0.536 0.0796 Uiso H
H36 0.792 0.988 0.455 0.0668 Uiso H

loop_
_atom_type_symbol
_atom_type_scat_dispersion_real
_atom_type_scat_dispersion_imag
_atom_type_scat_source
C 0.002 0.002 'International Tables Vol. IV Table 2.2B'
H 0.000 0.000 'International Tables Vol. IV Table 2.2B'
N 0.004 0.003 'International Tables Vol. IV Table 2.2B'
O 0.008 0.006 'International Tables Vol. IV Table 2.2B'

loop_
_geom_angle_atom_site_label_1
_geom_angle_atom_site_label_2
_geom_angle_atom_site_label_3
_geom_angle
_geom_angle_publ_flag
C1 O1 H1 100 yes
O1 C1 C11 108.1(4) yes
O1 C1 C21 107.4(4) yes
O1 C1 C31 106.3(4) yes
C11 C1 C21 110.1(4) no
C11 C1 C31 111.3(4) no
C21 C1 C31 113.3(4) no
C1 C11 N12 115.1(4) yes
C1 C11 C16 123.5(5) yes
N12 C11 C16 121.4(5) yes
C11 N12 C13 117.9(5) no
N12 C13 C14 124.3(6) no
C13 C14 C15 116.6(6) no
C14 C15 C16 120.4(6) no
C11 C16 C15 119.3(5) no
C1 C21 C22 119.8(4) no
C1 C21 C26 121.7(5) no
C22 C21 C26 118.3(5) no
C21 C22 C23 121.3(5) no
C22 C23 C24 119.8(5) no
C23 C24 C25 120.1(5) no
C24 C25 C26 119.9(5) no
C21 C26 C25 120.4(5) no
C1 C31 C32 119.1(4) no
C1 C31 C36 123.4(4) no
C32 C31 C36 117.6(5) no
C31 C32 C33 121.6(5) no
C32 C33 C34 120.8(6) no
C33 C34 C35 118.0(6) no
C34 C35 C36 121.8(5) no
C31 C36 C35 120.2(5) no
O1 H1 N12 134 yes

loop_
_geom_bond_atom_site_label_1
_geom_bond_atom_site_label_2
_geom_bond_distance
_geom_bond_publ_flag
O1 C1 1.438(5) yes
O1 H1 0.81 yes
C1 C11 1.517(7) yes
C1 C21 1.542(7) yes
C1 C31 1.508(7) yes
C11 N12 1.339(7) no
C11 C16 1.371(8) no
N12 C13 1.336(8) no
C13 C14 1.359(12) no
C14 C15 1.381(12) no
C15 C16 1.359(9) no
C21 C22 1.357(8) no
C21 C26 1.388(7) no
C22 C23 1.378(8) no
C23 C24 1.369(9) no
C24 C25 1.354(10) no
C25 C26 1.386(8) no
C31 C32 1.373(8) no
C31 C36 1.394(7) no
C32 C33 1.367(10) no
C33 C34 1.381(11) no
C34 C35 1.361(10) no
C35 C36 1.375(8) no

loop_
_geom_contact_atom_site_label_1
_geom_contact_atom_site_label_2
_geom_contact_distance
_geom_contact_publ_flag
O1 N12 2.605(7) yes
H1 N12 1.98 yes

loop_
_geom_torsion_atom_site_label_1
_geom_torsion_atom_site_label_2
_geom_torsion_atom_site_label_3
_geom_torsion_atom_site_label_4
_geom_torsion
_geom_torsion_publ_flag
H1 O1 C1 C11 -13 no
H1 O1 C1 C21 106 no
H1 O1 C1 C31 -133 no
O1 C1 C11 N12 26.4(6) no
O1 C1 C11 C16 -154.2(13) no
C21 C1 C11 N12 -90.7(10) no
C21 C1 C11 C16 88.7(10) no
C31 C1 C11 N12 142.8(12) no
C31 C1 C11 C16 -37.9(7) no
O1 C1 C21 C22 23.1(6) no
O1 C1 C21 C26 -160.7(13) no
C11 C1 C21 C22 140.6(12) no
C11 C1 C21 C26 -43.2(8) no
C31 C1 C21 C22 -94.0(10) no
C31 C1 C21 C26 82.2(10) no
O1 C1 C31 C32 55.0(8) no
O1 C1 C31 C36 -124.0(12) no
C11 C1 C31 C32 -62.5(9) no
C11 C1 C31 C36 118.5(11) no
C21 C1 C31 C32 172.8(13) no
C21 C1 C31 C36 -6.3(6) no
C1 C11 N12 C13 178.4(14) no
C16 C11 N12 C13 -0.9(8) no
C1 C11 C16 C15 -177.5(15) no
N12 C11 C16 C15 1.9(8) no
C11 N12 C13 C14 -2.0(8) no
N12 C13 C14 C15 3.8(8) no
C13 C14 C15 C16 -2.7(8) no
C14 C15 C16 C11 0.1(8) no
C1 C21 C22 C23 178.4(14) no
C26 C21 C22 C23 2.1(7) no
C1 C21 C26 C25 -177.8(14) no
C22 C21 C26 C25 -1.5(7) no
C21 C22 C23 C24 -1.5(7) no
C22 C23 C24 C25 0.2(7) no
C23 C24 C25 C26 0.3(7) no
C24 C25 C26 C21 0.4(7) no
C1 C31 C32 C33 179.3(15) no
C36 C31 C32 C33 -1.6(8) no
C1 C31 C36 C35 179.8(14) no
C32 C31 C36 C35 0.7(8) no
C31 C32 C33 C34 1.8(7) no
C32 C33 C34 C35 -1.1(8) no
C33 C34 C35 C36 0.3(8) no
C34 C35 C36 C31 -0.1(8) no
